data_7057558
loop_
_publ_author_name
'Agrahari, Bhumika'
'Layek, Samaresh'
'Ganguly, Rakesh'
'Pathak, Devendra D.'

_publ_section_title
;
 Synthesis and crystal structures of salen-type Cu(ii) and Ni(ii) Schiff
 base complexes: application in [3+2]-cycloaddition and A3-coupling
 reactions
;
_journal_issue 16
_journal_name_full 'New Journal of Chemistry'
_journal_page_first 13754
_journal_paper_doi 10.1039/C8NJ01718B
_journal_volume 42
_journal_year 2018
_chemical_formula_sum 'C28 H38 N4 Ni O2'
_chemical_formula_weight 521.33
_space_group_crystal_system monoclinic
_space_group_IT_number 14
_space_group_name_Hall '-P 2yn'
_space_group_name_H-M_alt 'P 1 21/n 1'
_symmetry_space_group_name_Hall '-P 2yn'
_symmetry_space_group_name_H-M 'P 1 21/n 1'
_atom_sites_solution_hydrogens geom
_audit_creation_method SHELXL-2014/7
_audit_update_record
;
2018-06-11 deposited with the CCDC.
2018-07-11 downloaded from the CCDC.
;
_cell_angle_alpha 90
_cell_angle_beta 92.104(9)
_cell_angle_gamma 90
_cell_formula_units_Z 4
_cell_length_a 12.0046(13)
_cell_length_b 8.5202(9)
_cell_length_c 26.095(2)
_cell_measurement_reflns_used 2700
_cell_measurement_temperature 293(2)
_cell_measurement_theta_max 26.2960
_cell_measurement_theta_min 2.5060
_cell_volume 2667.2(5)
_computing_cell_refinement 'CrysAlisPro 1.171.39.29c (Rigaku OD, 2017)'
_computing_data_collection 'CrysAlisPro 1.171.39.29c (Rigaku OD, 2017)'
_computing_data_reduction 'CrysAlisPro 1.171.39.29c (Rigaku OD, 2017)'
_computing_structure_refinement 'SHELXL-2014/7 (Sheldrick, 2014)'
_diffrn_ambient_temperature 293(2)
_diffrn_detector_area_resol_mean 8.0303
_diffrn_measured_fraction_theta_full 1.000
_diffrn_measured_fraction_theta_max 0.836
_diffrn_measurement_device_type 'SuperNova, Single source at offset/far, EosS2'
_diffrn_measurement_method '\w scans'
_diffrn_radiation_type MoK\a
_diffrn_radiation_wavelength 0.71073
_diffrn_reflns_av_R_equivalents 0.0382
_diffrn_reflns_av_unetI/netI 0.0746
_diffrn_reflns_Laue_measured_fraction_full 1.000
_diffrn_reflns_Laue_measured_fraction_max 0.836
_diffrn_reflns_limit_h_max 15
_diffrn_reflns_limit_h_min -15
_diffrn_reflns_limit_k_max 10
_diffrn_reflns_limit_k_min -7
_diffrn_reflns_limit_l_max 35
_diffrn_reflns_limit_l_min -33
_diffrn_reflns_number 14110
_diffrn_reflns_point_group_measured_fraction_full 1.000
_diffrn_reflns_point_group_measured_fraction_max 0.836
_diffrn_reflns_theta_full 25.242
_diffrn_reflns_theta_max 29.425
_diffrn_reflns_theta_min 1.842
_diffrn_source 'micro-focus sealed X-ray tube'
_exptl_absorpt_coefficient_mu 0.759
_exptl_absorpt_correction_T_max 1.00000
_exptl_absorpt_correction_T_min 0.73585
_exptl_absorpt_correction_type multi-scan
_exptl_absorpt_process_details
; 
CrysAlisPro 1.171.39.29c (Rigaku Oxford Diffraction, 2017) 
Empirical absorption correction using spherical harmonics, 
 implemented in SCALE3 ABSPACK scaling algorithm. 
;
_exptl_crystal_colour 'reddish brown'
_exptl_crystal_density_diffrn 1.298
_exptl_crystal_description block
_exptl_crystal_F_000 1112
_exptl_crystal_size_max 0.24
_exptl_crystal_size_mid 0.20
_exptl_crystal_size_min 0.14
_refine_diff_density_max 0.567
_refine_diff_density_min -0.285
_refine_diff_density_rms 0.053
_refine_ls_extinction_method none
_refine_ls_goodness_of_fit_ref 1.014
_refine_ls_hydrogen_treatment constr
_refine_ls_matrix_type full
_refine_ls_number_parameters 368
_refine_ls_number_reflns 6171
_refine_ls_number_restraints 125
_refine_ls_restrained_S_all 1.013
_refine_ls_R_factor_all 0.1134
_refine_ls_R_factor_gt 0.0541
_refine_ls_shift/su_max 0.002
_refine_ls_shift/su_mean 0.000
_refine_ls_structure_factor_coef Fsqd
_refine_ls_weighting_details 'w=1/[\s^2^(Fo^2^)+(0.0552P)^2^+0.2704P] where P=(Fo^2^+2Fc^2^)/3'
_refine_ls_weighting_scheme calc
_refine_ls_wR_factor_gt 0.1138
_refine_ls_wR_factor_ref 0.1357
_reflns_Friedel_coverage 0.000
_reflns_number_gt 3577
_reflns_number_total 6171
_reflns_threshold_expression 'I > 2\s(I)'
_cod_data_source_file c8nj01718b2.cif
_cod_data_source_block rgs11a
_cod_depositor_comments 'Adding full bibliography for 7057557--7057558.cif.'
_cod_database_code 7057558
_shelx_shelxl_version_number 2014/7
_shelx_space_group_comment
; 
The symmetry employed for this shelxl refinement is uniquely defined 
by the following loop, which should always be used as a source of 
symmetry information in preference to the above space-group names. 
They are only intended as comments. 
;

loop_
_space_group_symop_operation_xyz
'x, y, z'
'-x+1/2, y+1/2, -z+1/2'
'-x, -y, -z'
'x-1/2, -y-1/2, z-1/2'

loop_
_atom_site_label
_atom_site_type_symbol
_atom_site_fract_x
_atom_site_fract_y
_atom_site_fract_z
_atom_site_U_iso_or_equiv
_atom_site_adp_type
_atom_site_occupancy
_atom_site_site_symmetry_order
_atom_site_calc_flag
_atom_site_refinement_flags_posn
_atom_site_refinement_flags_adp
_atom_site_refinement_flags_occupancy
_atom_site_disorder_assembly
_atom_site_disorder_group
Ni1 Ni 0.58624(3) 0.68997(5) 0.55549(2) 0.04389(15) Uani 1 1 d . . . . .
C1 C 0.6700(3) 0.5783(4) 0.46402(11) 0.0637(10) Uani 1 1 d . . . . .
H1 H 0.6153 0.4949 0.4570 0.076 Uiso 1 1 calc R U . . .
C2 C 0.7689(3) 0.5435(5) 0.43069(11) 0.0692(11) Uani 1 1 d . . . . .
H2A H 0.7979 0.4395 0.4382 0.083 Uiso 1 1 calc R U . . .
H2B H 0.8279 0.6192 0.4376 0.083 Uiso 1 1 calc R U . . .
C3 C 0.7284(4) 0.5536(5) 0.37406(13) 0.0975(16) Uani 1 1 d . . . . .
H3A H 0.7924 0.5450 0.3526 0.117 Uiso 1 1 calc R U . . .
H3B H 0.6800 0.4649 0.3664 0.117 Uiso 1 1 calc R U . . .
C4 C 0.6690(4) 0.6967(6) 0.36092(14) 0.0989(16) Uani 1 1 d . . . . .
H4A H 0.6400 0.6887 0.3258 0.119 Uiso 1 1 calc R U . . .
H4B H 0.7211 0.7837 0.3625 0.119 Uiso 1 1 calc R U . . .
C5 C 0.5728(3) 0.7327(5) 0.39565(11) 0.0672(11) Uani 1 1 d . . . . .
H5A H 0.5431 0.8362 0.3878 0.081 Uiso 1 1 calc R U . . .
H5B H 0.5136 0.6566 0.3898 0.081 Uiso 1 1 calc R U . . .
C6 C 0.6138(3) 0.7264(5) 0.45132(11) 0.0659(11) Uani 1 1 d . . . . .
H6 H 0.6699 0.8093 0.4558 0.079 Uiso 1 1 calc R U . . .
C7 C 0.7719(3) 0.4949(4) 0.54081(11) 0.0520(8) Uani 1 1 d . . . . .
H7 H 0.8171 0.4408 0.5186 0.062 Uiso 1 1 calc R U . . .
C8 C 0.7959(3) 0.4784(4) 0.59424(11) 0.0480(8) Uani 1 1 d . . . . .
C9 C 0.7310(3) 0.5518(4) 0.63172(11) 0.0517(8) Uani 1 1 d . . . . .
C10 C 0.7645(3) 0.5365(5) 0.68332(11) 0.0677(11) Uani 1 1 d . . . . .
H10 H 0.7220 0.5850 0.7079 0.081 Uiso 1 1 calc R U . . .
C11 C 0.8586(3) 0.4521(5) 0.69973(12) 0.0728(11) Uani 1 1 d D U . . .
C12 C 0.9219(3) 0.3789(5) 0.66132(13) 0.0709(11) Uani 1 1 d . U . . .
H12 H 0.9852 0.3213 0.6707 0.085 Uiso 1 1 calc R U . . .
C13 C 0.8901(3) 0.3929(4) 0.61102(12) 0.0614(10) Uani 1 1 d . U . . .
H13 H 0.9326 0.3436 0.5867 0.074 Uiso 1 1 calc R U . . .
C14 C 0.9691(7) 0.3217(13) 0.7682(4) 0.072(3) Uani 0.531(8) 1 d D U P A 1
H14A H 0.9676 0.2240 0.7491 0.086 Uiso 0.531(8) 1 calc R U P A 1
H14B H 0.9606 0.2949 0.8040 0.086 Uiso 0.531(8) 1 calc R U P A 1
C15 C 1.0841(8) 0.3932(14) 0.7634(3) 0.103(4) Uani 0.531(8) 1 d D U P A 1
H15A H 1.0886 0.4436 0.7307 0.154 Uiso 0.531(8) 1 calc R U P A 1
H15B H 1.1395 0.3121 0.7664 0.154 Uiso 0.531(8) 1 calc R U P A 1
H15C H 1.0970 0.4691 0.7902 0.154 Uiso 0.531(8) 1 calc R U P A 1
C16 C 0.8046(9) 0.4705(11) 0.7930(3) 0.085(3) Uani 0.531(8) 1 d D U P A 1
H16A H 0.8175 0.4066 0.8234 0.103 Uiso 0.531(8) 1 calc R U P A 1
H16B H 0.7265 0.4608 0.7825 0.103 Uiso 0.531(8) 1 calc R U P A 1
C17 C 0.8292(11) 0.6375(12) 0.8059(5) 0.128(5) Uani 0.531(8) 1 d D U P A 1
H17A H 0.9051 0.6467 0.8184 0.192 Uiso 0.531(8) 1 calc R U P A 1
H17B H 0.7802 0.6724 0.8318 0.192 Uiso 0.531(8) 1 calc R U P A 1
H17C H 0.8183 0.7010 0.7757 0.192 Uiso 0.531(8) 1 calc R U P A 1
N3 N 0.8733(7) 0.4107(10) 0.7518(3) 0.065(3) Uani 0.531(8) 1 d D U P A 1
C14A C 1.0123(11) 0.3965(15) 0.7660(5) 0.087(4) Uani 0.469(8) 1 d D U P A 2
H14C H 1.0382 0.4489 0.7972 0.105 Uiso 0.469(8) 1 calc R U P A 2
H14D H 1.0674 0.4159 0.7405 0.105 Uiso 0.469(8) 1 calc R U P A 2
C15A C 1.0119(10) 0.2228(13) 0.7767(4) 0.099(4) Uani 0.469(8) 1 d D U P A 2
H15D H 0.9751 0.2032 0.8081 0.148 Uiso 0.469(8) 1 calc R U P A 2
H15E H 1.0872 0.1853 0.7797 0.148 Uiso 0.469(8) 1 calc R U P A 2
H15F H 0.9730 0.1693 0.7490 0.148 Uiso 0.469(8) 1 calc R U P A 2
C16A C 0.8633(8) 0.5752(15) 0.7866(3) 0.078(3) Uani 0.469(8) 1 d D U P A 2
H16C H 0.8326 0.6668 0.7691 0.093 Uiso 0.469(8) 1 calc R U P A 2
H16D H 0.9242 0.6112 0.8091 0.093 Uiso 0.469(8) 1 calc R U P A 2
C17A C 0.7757(11) 0.5098(17) 0.8192(5) 0.126(5) Uani 0.469(8) 1 d D U P A 2
H17D H 0.7342 0.5941 0.8337 0.188 Uiso 0.469(8) 1 calc R U P A 2
H17E H 0.8099 0.4481 0.8462 0.188 Uiso 0.469(8) 1 calc R U P A 2
H17F H 0.7263 0.4447 0.7987 0.188 Uiso 0.469(8) 1 calc R U P A 2
N3A N 0.9092(8) 0.4729(14) 0.7485(3) 0.075(4) Uani 0.469(8) 1 d D U P A 2
C18 C 0.4356(3) 0.8131(4) 0.48072(11) 0.0553(9) Uani 1 1 d . . . . .
H18 H 0.4180 0.8361 0.4465 0.066 Uiso 1 1 calc R U . . .
C19 C 0.3550(3) 0.8488(4) 0.51696(11) 0.0479(8) Uani 1 1 d . . . . .
C20 C 0.3772(3) 0.8360(4) 0.57066(11) 0.0471(8) Uani 1 1 d . . . . .
C21 C 0.2922(3) 0.8717(4) 0.60361(12) 0.0521(8) Uani 1 1 d . . . . .
H21 H 0.3071 0.8641 0.6388 0.063 Uiso 1 1 calc R U . . .
C22 C 0.1860(3) 0.9182(4) 0.58651(12) 0.0535(8) Uani 1 1 d . U . . .
C23 C 0.1658(3) 0.9319(4) 0.53312(13) 0.0631(9) Uani 1 1 d . U . . .
H23 H 0.0961 0.9635 0.5202 0.076 Uiso 1 1 calc R U . . .
C24 C 0.2477(3) 0.8992(4) 0.50078(12) 0.0606(9) Uani 1 1 d . U . . .
H24 H 0.2325 0.9105 0.4658 0.073 Uiso 1 1 calc R U . . .
C25 C -0.0127(3) 0.9744(5) 0.60176(16) 0.0797(12) Uani 1 1 d . U . . .
H25A H -0.0148 1.0460 0.5728 0.096 Uiso 1 1 calc R U . . .
H25B H -0.0541 1.0222 0.6289 0.096 Uiso 1 1 calc R U . . .
C26 C -0.0687(4) 0.8237(5) 0.5859(2) 0.1111(17) Uani 1 1 d . U . . .
H26A H -0.0313 0.7793 0.5574 0.167 Uiso 1 1 calc R U . . .
H26B H -0.1451 0.8442 0.5759 0.167 Uiso 1 1 calc R U . . .
H26C H -0.0656 0.7513 0.6141 0.167 Uiso 1 1 calc R U . . .
C27 C 0.1229(4) 0.9482(6) 0.67536(16) 0.1012(15) Uani 1 1 d . U . . .
H27A H 0.1989 0.9814 0.6834 0.121 Uiso 1 1 calc R U . . .
H27B H 0.0734 1.0221 0.6913 0.121 Uiso 1 1 calc R U . . .
C28 C 0.1061(6) 0.7952(7) 0.6970(2) 0.150(2) Uani 1 1 d . U . . .
H28A H 0.0277 0.7743 0.6982 0.224 Uiso 1 1 calc R U . . .
H28B H 0.1390 0.7916 0.7310 0.224 Uiso 1 1 calc R U . . .
H28C H 0.1405 0.7175 0.6761 0.224 Uiso 1 1 calc R U . . .
N4 N 0.1030(3) 0.9538(4) 0.61973(11) 0.0714(9) Uani 1 1 d . U . . .
N1 N 0.6920(2) 0.5793(3) 0.52059(8) 0.0489(7) Uani 1 1 d . . . . .
N2 N 0.5321(2) 0.7510(3) 0.49135(9) 0.0485(7) Uani 1 1 d . . . . .
O1 O 0.64176(19) 0.6354(3) 0.61982(7) 0.0599(6) Uani 1 1 d . . . . .
O2 O 0.47478(18) 0.7904(3) 0.59021(7) 0.0544(6) Uani 1 1 d . . . . .

loop_
_atom_site_aniso_label
_atom_site_aniso_U_11
_atom_site_aniso_U_22
_atom_site_aniso_U_33
_atom_site_aniso_U_23
_atom_site_aniso_U_13
_atom_site_aniso_U_12
Ni1 0.0450(2) 0.0552(3) 0.0311(2) -0.00388(18) -0.00272(15) 0.0014(2)
C1 0.084(3) 0.072(2) 0.0360(17) -0.0052(17) 0.0077(17) 0.015(2)
C2 0.087(3) 0.080(3) 0.0418(18) -0.0060(17) 0.0125(18) 0.008(2)
C3 0.152(5) 0.098(3) 0.044(2) -0.002(2) 0.028(2) 0.033(4)
C4 0.143(5) 0.113(4) 0.043(2) 0.005(2) 0.027(2) 0.020(4)
C5 0.087(3) 0.080(3) 0.0343(17) 0.0046(16) 0.0021(17) 0.006(2)
C6 0.078(3) 0.084(3) 0.0360(17) -0.0027(17) 0.0066(17) 0.006(2)
C7 0.060(2) 0.052(2) 0.0437(17) -0.0088(15) 0.0045(16) 0.0089(19)
C8 0.054(2) 0.0501(19) 0.0400(16) -0.0035(14) -0.0034(15) 0.0096(18)
C9 0.051(2) 0.062(2) 0.0409(17) -0.0059(16) -0.0044(15) 0.0115(19)
C10 0.069(3) 0.095(3) 0.0386(18) -0.0084(18) -0.0073(17) 0.029(2)
C11 0.079(3) 0.094(3) 0.0449(17) -0.0042(18) -0.0140(17) 0.034(3)
C12 0.066(3) 0.086(3) 0.060(2) -0.0015(19) -0.0089(18) 0.028(2)
C13 0.068(3) 0.066(2) 0.0503(18) -0.0047(17) 0.0025(17) 0.020(2)
C14 0.066(5) 0.095(7) 0.054(4) 0.016(5) -0.004(4) 0.018(5)
C15 0.082(6) 0.163(10) 0.063(5) 0.013(6) -0.008(5) -0.005(6)
C16 0.097(7) 0.110(7) 0.048(4) -0.008(4) -0.015(4) 0.029(6)
C17 0.121(11) 0.128(7) 0.133(10) -0.050(7) -0.036(8) 0.030(7)
N3 0.069(5) 0.077(5) 0.048(3) -0.004(3) -0.016(3) 0.016(4)
C14A 0.074(7) 0.132(9) 0.054(6) -0.004(6) -0.015(6) 0.036(7)
C15A 0.096(8) 0.141(8) 0.059(6) -0.001(5) -0.002(5) 0.026(7)
C16A 0.075(6) 0.118(8) 0.039(4) 0.000(5) -0.016(4) 0.035(6)
C17A 0.149(10) 0.117(11) 0.114(10) 0.018(8) 0.057(8) 0.042(8)
N3A 0.061(6) 0.118(9) 0.045(3) -0.009(4) -0.013(3) 0.029(5)
C18 0.063(2) 0.068(2) 0.0351(16) 0.0050(16) -0.0070(15) 0.000(2)
C19 0.050(2) 0.0520(19) 0.0408(16) 0.0002(14) -0.0076(14) 0.0045(17)
C20 0.048(2) 0.050(2) 0.0431(17) -0.0004(14) -0.0059(14) 0.0025(17)
C21 0.056(2) 0.057(2) 0.0427(17) -0.0050(15) -0.0030(15) 0.0050(19)
C22 0.049(2) 0.053(2) 0.0591(18) -0.0038(16) -0.0021(15) 0.0034(18)
C23 0.053(2) 0.070(2) 0.065(2) 0.0001(18) -0.0126(17) 0.011(2)
C24 0.063(2) 0.070(2) 0.0482(18) 0.0008(17) -0.0116(16) 0.008(2)
C25 0.054(2) 0.081(3) 0.104(3) 0.001(2) 0.010(2) 0.011(2)
C26 0.084(4) 0.095(3) 0.153(5) 0.021(3) -0.015(3) -0.024(3)
C27 0.075(3) 0.141(4) 0.089(3) 0.003(3) 0.027(2) 0.027(3)
C28 0.172(7) 0.171(5) 0.107(4) 0.024(4) 0.021(4) -0.014(5)
N4 0.0517(18) 0.092(2) 0.0706(19) -0.0047(17) 0.0059(15) 0.0102(18)
N1 0.0548(17) 0.0588(17) 0.0331(12) -0.0035(12) -0.0002(12) 0.0058(16)
N2 0.0515(17) 0.0606(16) 0.0333(13) -0.0008(12) 0.0004(12) 0.0036(15)
O1 0.0572(15) 0.0880(17) 0.0342(11) -0.0066(11) -0.0037(10) 0.0236(14)
O2 0.0490(14) 0.0796(16) 0.0342(10) -0.0058(11) -0.0055(9) 0.0140(13)

loop_
_atom_type_symbol
_atom_type_description
_atom_type_scat_dispersion_real
_atom_type_scat_dispersion_imag
_atom_type_scat_source
C C 0.0033 0.0016 'International Tables Vol C Tables 4.2.6.8 and 6.1.1.4'
H H 0.0000 0.0000 'International Tables Vol C Tables 4.2.6.8 and 6.1.1.4'
Ni Ni 0.3393 1.1124 'International Tables Vol C Tables 4.2.6.8 and 6.1.1.4'
N N 0.0061 0.0033 'International Tables Vol C Tables 4.2.6.8 and 6.1.1.4'
O O 0.0106 0.0060 'International Tables Vol C Tables 4.2.6.8 and 6.1.1.4'

loop_
_geom_angle_atom_site_label_1
_geom_angle_atom_site_label_2
_geom_angle_atom_site_label_3
_geom_angle
O1 Ni1 N2 178.23(11)
O1 Ni1 N1 95.05(10)
N2 Ni1 N1 85.56(11)
O1 Ni1 O2 85.10(9)
N2 Ni1 O2 94.38(10)
N1 Ni1 O2 176.58(11)
C6 C1 N1 106.4(3)
C6 C1 C2 113.6(3)
N1 C1 C2 116.9(3)
C6 C1 H1 106.4
N1 C1 H1 106.4
C2 C1 H1 106.4
C1 C2 C3 108.1(3)
C1 C2 H2A 110.1
C3 C2 H2A 110.1
C1 C2 H2B 110.1
C3 C2 H2B 110.1
H2A C2 H2B 108.4
C4 C3 C2 114.2(3)
C4 C3 H3A 108.7
C2 C3 H3A 108.7
C4 C3 H3B 108.7
C2 C3 H3B 108.7
H3A C3 H3B 107.6
C3 C4 C5 114.0(3)
C3 C4 H4A 108.8
C5 C4 H4A 108.8
C3 C4 H4B 108.8
C5 C4 H4B 108.8
H4A C4 H4B 107.7
C6 C5 C4 109.6(3)
C6 C5 H5A 109.7
C4 C5 H5A 109.7
C6 C5 H5B 109.7
C4 C5 H5B 109.7
H5A C5 H5B 108.2
C1 C6 N2 106.0(3)
C1 C6 C5 112.2(3)
N2 C6 C5 118.2(3)
C1 C6 H6 106.6
N2 C6 H6 106.6
C5 C6 H6 106.6
N1 C7 C8 125.1(3)
N1 C7 H7 117.5
C8 C7 H7 117.5
C13 C8 C9 118.1(3)
C13 C8 C7 119.3(3)
C9 C8 C7 122.5(3)
O1 C9 C10 118.8(3)
O1 C9 C8 122.7(3)
C10 C9 C8 118.5(3)
C11 C10 C9 123.1(3)
C11 C10 H10 118.5
C9 C10 H10 118.5
C10 C11 N3A 122.3(5)
C10 C11 N3 119.8(5)
C10 C11 C12 117.2(3)
N3A C11 C12 118.0(5)
N3 C11 C12 121.2(5)
C13 C12 C11 120.2(3)
C13 C12 H12 119.9
C11 C12 H12 119.9
C12 C13 C8 122.8(3)
C12 C13 H13 118.6
C8 C13 H13 118.6
N3 C14 C15 119.1(10)
N3 C14 H14A 107.5
C15 C14 H14A 107.5
N3 C14 H14B 107.5
C15 C14 H14B 107.5
H14A C14 H14B 107.0
C14 C15 H15A 109.5
C14 C15 H15B 109.5
H15A C15 H15B 109.5
C14 C15 H15C 109.5
H15A C15 H15C 109.5
H15B C15 H15C 109.5
N3 C16 C17 112.6(12)
N3 C16 H16A 109.1
C17 C16 H16A 109.1
N3 C16 H16B 109.1
C17 C16 H16B 109.1
H16A C16 H16B 107.8
C16 C17 H17A 109.5
C16 C17 H17B 109.5
H17A C17 H17B 109.5
C16 C17 H17C 109.5
H17A C17 H17C 109.5
H17B C17 H17C 109.5
C11 N3 C14 119.5(7)
C11 N3 C16 124.4(7)
C14 N3 C16 115.6(7)
N3A C14A C15A 119.2(13)
N3A C14A H14C 107.5
C15A C14A H14C 107.5
N3A C14A H14D 107.5
C15A C14A H14D 107.5
H14C C14A H14D 107.0
C14A C15A H15D 109.5
C14A C15A H15E 109.5
H15D C15A H15E 109.5
C14A C15A H15F 109.5
H15D C15A H15F 109.5
H15E C15A H15F 109.5
N3A C16A C17A 117.6(13)
N3A C16A H16C 107.9
C17A C16A H16C 107.9
N3A C16A H16D 107.9
C17A C16A H16D 107.9
H16C C16A H16D 107.2
C16A C17A H17D 109.5
C16A C17A H17E 109.5
H17D C17A H17E 109.5
C16A C17A H17F 109.5
H17D C17A H17F 109.5
H17E C17A H17F 109.5
C11 N3A C16A 122.5(7)
C11 N3A C14A 124.3(8)
C16A N3A C14A 113.1(8)
N2 C18 C19 125.1(3)
N2 C18 H18 117.5
C19 C18 H18 117.5
C24 C19 C18 120.5(3)
C24 C19 C20 117.1(3)
C18 C19 C20 122.4(3)
O2 C20 C21 119.1(3)
O2 C20 C19 122.4(3)
C21 C20 C19 118.5(3)
C20 C21 C22 123.2(3)
C20 C21 H21 118.4
C22 C21 H21 118.4
N4 C22 C21 122.4(3)
N4 C22 C23 120.1(3)
C21 C22 C23 117.5(3)
C24 C23 C22 119.9(3)
C24 C23 H23 120.1
C22 C23 H23 120.1
C23 C24 C19 123.7(3)
C23 C24 H24 118.1
C19 C24 H24 118.1
N4 C25 C26 113.4(4)
N4 C25 H25A 108.9
C26 C25 H25A 108.9
N4 C25 H25B 108.9
C26 C25 H25B 108.9
H25A C25 H25B 107.7
C25 C26 H26A 109.5
C25 C26 H26B 109.5
H26A C26 H26B 109.5
C25 C26 H26C 109.5
H26A C26 H26C 109.5
H26B C26 H26C 109.5
C28 C27 N4 113.5(4)
C28 C27 H27A 108.9
N4 C27 H27A 108.9
C28 C27 H27B 108.9
N4 C27 H27B 108.9
H27A C27 H27B 107.7
C27 C28 H28A 109.5
C27 C28 H28B 109.5
H28A C28 H28B 109.5
C27 C28 H28C 109.5
H28A C28 H28C 109.5
H28B C28 H28C 109.5
C22 N4 C25 121.7(3)
C22 N4 C27 121.4(3)
C25 N4 C27 116.2(3)
C7 N1 C1 120.2(3)
C7 N1 Ni1 126.5(2)
C1 N1 Ni1 113.0(2)
C18 N2 C6 121.3(3)
C18 N2 Ni1 126.3(2)
C6 N2 Ni1 112.4(2)
C9 O1 Ni1 128.05(19)
C20 O2 Ni1 126.44(19)

loop_
_geom_bond_atom_site_label_1
_geom_bond_atom_site_label_2
_geom_bond_distance
Ni1 O1 1.843(2)
Ni1 N2 1.848(2)
Ni1 N1 1.848(3)
Ni1 O2 1.853(2)
C1 C6 1.463(5)
C1 N1 1.490(4)
C1 C2 1.527(4)
C1 H1 0.9800
C2 C3 1.541(5)
C2 H2A 0.9700
C2 H2B 0.9700
C3 C4 1.447(5)
C3 H3A 0.9700
C3 H3B 0.9700
C4 C5 1.525(5)
C4 H4A 0.9700
C4 H4B 0.9700
C5 C6 1.517(4)
C5 H5A 0.9700
C5 H5B 0.9700
C6 N2 1.474(4)
C6 H6 0.9800
C7 N1 1.296(4)
C7 C8 1.420(4)
C7 H7 0.9300
C8 C13 1.402(4)
C8 C9 1.418(4)
C9 O1 1.314(4)
C9 C10 1.397(4)
C10 C11 1.393(5)
C10 H10 0.9300
C11 N3A 1.400(8)
C11 N3 1.408(8)
C11 C12 1.424(5)
C12 C13 1.359(4)
C12 H12 0.9300
C13 H13 0.9300
C14 N3 1.431(9)
C14 C15 1.518(10)
C14 H14A 0.9700
C14 H14B 0.9700
C15 H15A 0.9600
C15 H15B 0.9600
C15 H15C 0.9600
C16 N3 1.469(10)
C16 C17 1.489(12)
C16 H16A 0.9700
C16 H16B 0.9700
C17 H17A 0.9600
C17 H17B 0.9600
C17 H17C 0.9600
C14A N3A 1.457(11)
C14A C15A 1.505(13)
C14A H14C 0.9700
C14A H14D 0.9700
C15A H15D 0.9600
C15A H15E 0.9600
C15A H15F 0.9600
C16A N3A 1.448(10)
C16A C17A 1.484(12)
C16A H16C 0.9700
C16A H16D 0.9700
C17A H17D 0.9600
C17A H17E 0.9600
C17A H17F 0.9600
C18 N2 1.294(4)
C18 C19 1.411(4)
C18 H18 0.9300
C19 C24 1.407(5)
C19 C20 1.421(4)
C20 O2 1.319(4)
C20 C21 1.392(4)
C21 C22 1.393(5)
C21 H21 0.9300
C22 N4 1.378(4)
C22 C23 1.410(4)
C23 C24 1.348(5)
C23 H23 0.9300
C24 H24 0.9300
C25 N4 1.460(5)
C25 C26 1.501(5)
C25 H25A 0.9700
C25 H25B 0.9700
C26 H26A 0.9600
C26 H26B 0.9600
C26 H26C 0.9600
C27 C28 1.438(6)
C27 N4 1.463(5)
C27 H27A 0.9700
C27 H27B 0.9700
C28 H28A 0.9600
C28 H28B 0.9600
C28 H28C 0.9600
